data_4330638
loop_
_publ_author_name
'Sebastian C. Peter'
'Sumanta Sarkar'
'Mercouri G. Kanatzidis'

_publ_section_title
;
 Metallic Yb2AuGe3: An Ordered Superstructure in the AlB2-Type Family with
 Mixed-Valent Yb and a High-Temperature Phase Transition
;
_journal_name_full 'Inorganic Chemistry'
_journal_page_first 10793
_journal_page_last 10799
_journal_paper_doi 10.1021/ic301197w
_journal_volume 51
_journal_year 2012
_chemical_formula_sum 'Au1.03 Ge2.97 Yb2'
_chemical_formula_weight 764.39
_chemical_name_systematic
; 
 ? 
;
_space_group_IT_number 69
_symmetry_cell_setting orthorhombic
_symmetry_space_group_name_Hall '-F 2 2'
_symmetry_space_group_name_H-M 'F m m m'
_atom_sites_solution_primary direct
_atom_sites_solution_secondary difmap
_audit_creation_method SHELXL-97
_cell_angle_alpha 90.00
_cell_angle_beta 90.00
_cell_angle_gamma 90.00
_cell_formula_units_Z 8
_cell_length_a 8.5124(17)
_cell_length_b 14.730(3)
_cell_length_c 8.4995(17)
_cell_measurement_reflns_used 3715
_cell_measurement_temperature 293(2)
_cell_measurement_theta_max 34.26
_cell_measurement_theta_min 4.79
_cell_volume 1065.7(4)
_computing_structure_refinement 'SHELXL-97 (Sheldrick, 2008)'
_computing_structure_solution 'SHELXS-97 (Sheldrick, 2008)'
_diffrn_ambient_temperature 293(2)
_diffrn_measured_fraction_theta_full 0.985
_diffrn_measured_fraction_theta_max 0.985
_diffrn_measurement_device_type 'stoe ipds 2'
_diffrn_measurement_method rotation
_diffrn_radiation_monochromator graphite
_diffrn_radiation_source 'fine-focus sealed tube'
_diffrn_radiation_type MoK\a
_diffrn_radiation_wavelength 0.71073
_diffrn_reflns_av_R_equivalents 0.0982
_diffrn_reflns_av_sigmaI/netI 0.0476
_diffrn_reflns_limit_h_max 13
_diffrn_reflns_limit_h_min -11
_diffrn_reflns_limit_k_max 23
_diffrn_reflns_limit_k_min -23
_diffrn_reflns_limit_l_max 13
_diffrn_reflns_limit_l_min -12
_diffrn_reflns_number 3715
_diffrn_reflns_theta_full 34.26
_diffrn_reflns_theta_max 34.26
_diffrn_reflns_theta_min 4.79
_exptl_absorpt_coefficient_mu 79.326
_exptl_absorpt_correction_T_max 0.0610
_exptl_absorpt_correction_T_min 0.0377
_exptl_absorpt_correction_type empirical
_exptl_crystal_colour grey
_exptl_crystal_density_diffrn 9.528
_exptl_crystal_description rod
_exptl_crystal_F_000 2531
_exptl_crystal_size_max 0.12
_exptl_crystal_size_mid 0.10
_exptl_crystal_size_min 0.08
_refine_diff_density_max 8.003
_refine_diff_density_min -11.332
_refine_diff_density_rms 0.738
_refine_ls_extinction_coef 0.00019(4)
_refine_ls_extinction_expression Fc^*^=kFc[1+0.001xFc^2^\l^3^/sin(2\q)]^-1/4^
_refine_ls_extinction_method SHELXL
_refine_ls_goodness_of_fit_ref 1.188
_refine_ls_matrix_type full
_refine_ls_number_parameters 26
_refine_ls_number_reflns 640
_refine_ls_number_restraints 0
_refine_ls_restrained_S_all 1.188
_refine_ls_R_factor_all 0.0567
_refine_ls_R_factor_gt 0.0544
_refine_ls_shift/su_max 0.000
_refine_ls_shift/su_mean 0.000
_refine_ls_structure_factor_coef Fsqd
_refine_ls_weighting_details 'calc w=1/[\s^2^(Fo^2^)+(0.0306P)^2^+142.2857P] where P=(Fo^2^+2Fc^2^)/3'
_refine_ls_weighting_scheme calc
_refine_ls_wR_factor_gt 0.1201
_refine_ls_wR_factor_ref 0.1212
_reflns_number_gt 608
_reflns_number_total 640
_reflns_threshold_expression >2sigma(I)
_cod_data_source_file ic301197w_si_002.cif
_cod_data_source_block fmmm
_cod_database_code 4330638

loop_
_symmetry_equiv_pos_as_xyz
'x, y, z'
'-x, -y, z'
'-x, y, -z'
'x, -y, -z'
'x, y+1/2, z+1/2'
'-x, -y+1/2, z+1/2'
'-x, y+1/2, -z+1/2'
'x, -y+1/2, -z+1/2'
'x+1/2, y, z+1/2'
'-x+1/2, -y, z+1/2'
'-x+1/2, y, -z+1/2'
'x+1/2, -y, -z+1/2'
'x+1/2, y+1/2, z'
'-x+1/2, -y+1/2, z'
'-x+1/2, y+1/2, -z'
'x+1/2, -y+1/2, -z'
'-x, -y, -z'
'x, y, -z'
'x, -y, z'
'-x, y, z'
'-x, -y+1/2, -z+1/2'
'x, y+1/2, -z+1/2'
'x, -y+1/2, z+1/2'
'-x, y+1/2, z+1/2'
'-x+1/2, -y, -z+1/2'
'x+1/2, y, -z+1/2'
'x+1/2, -y, z+1/2'
'-x+1/2, y, z+1/2'
'-x+1/2, -y+1/2, -z'
'x+1/2, y+1/2, -z'
'x+1/2, -y+1/2, z'
'-x+1/2, y+1/2, z'

loop_
_atom_site_label
_atom_site_type_symbol
_atom_site_fract_x
_atom_site_fract_y
_atom_site_fract_z
_atom_site_U_iso_or_equiv
_atom_site_adp_type
_atom_site_occupancy
_atom_site_symmetry_multiplicity
_atom_site_calc_flag
_atom_site_refinement_flags
Yb1 Yb 0.0000 0.0000 0.25061(8) 0.0141(3) Uani 1 4 d S
Yb2 Yb 0.2500 0.2500 0.2500 0.0145(3) Uani 1 4 d S
Au1 Au 0.0000 0.66673(5) 0.0000 0.0145(3) Uani 0.709(8) 4 d SP
Ge1 Ge 0.0000 0.66673(5) 0.0000 0.0145(3) Uani 0.291(8) 4 d SP
Au2 Au 0.24856(13) 0.08292(8) 0.0000 0.0270(5) Uani 0.137(6) 2 d SP
Ge2 Ge 0.24856(13) 0.08292(8) 0.0000 0.0270(5) Uani 0.863(6) 2 d SP
Ge3 Ge 0.0000 0.16558(14) 0.0000 0.0367(10) Uani 0.955(9) 4 d SP
Au3 Au 0.0000 0.16558(14) 0.0000 0.0367(10) Uani 0.045(9) 4 d SP

loop_
_atom_site_aniso_label
_atom_site_aniso_U_11
_atom_site_aniso_U_22
_atom_site_aniso_U_33
_atom_site_aniso_U_23
_atom_site_aniso_U_13
_atom_site_aniso_U_12
Yb1 0.0154(4) 0.0117(4) 0.0153(4) 0.000 0.000 0.000
Yb2 0.0153(4) 0.0127(4) 0.0155(4) 0.000 0.000 0.000
Au1 0.0093(4) 0.0054(3) 0.0289(5) 0.000 0.000 0.000
Ge1 0.0093(4) 0.0054(3) 0.0289(5) 0.000 0.000 0.000
Au2 0.0116(6) 0.0088(6) 0.0605(11) 0.000 0.000 0.0003(3)
Ge2 0.0116(6) 0.0088(6) 0.0605(11) 0.000 0.000 0.0003(3)
Ge3 0.0131(10) 0.0080(9) 0.089(2) 0.000 0.000 0.000
Au3 0.0131(10) 0.0080(9) 0.089(2) 0.000 0.000 0.000

loop_
_atom_type_symbol
_atom_type_description
_atom_type_scat_dispersion_real
_atom_type_scat_dispersion_imag
_atom_type_scat_source
Ge Ge 0.1547 1.8001 'International Tables Vol C Tables 4.2.6.8 and 6.1.1.4'
Yb Yb -0.3850 5.5486 'International Tables Vol C Tables 4.2.6.8 and 6.1.1.4'
Au Au -2.0133 8.8022 'International Tables Vol C Tables 4.2.6.8 and 6.1.1.4'

loop_
_geom_angle_atom_site_label_1
_geom_angle_atom_site_label_2
_geom_angle_atom_site_label_3
_geom_angle
_geom_angle_site_symmetry_1
_geom_angle_site_symmetry_3
Ge3 Yb1 Au3 97.74(5) . 17
Ge3 Yb1 Ge3 97.74(5) . 17
Au3 Yb1 Ge3 0.00(5) 17 17
Ge3 Yb1 Au2 44.26(2) . .
Au3 Yb1 Au2 81.46(3) 17 .
Ge3 Yb1 Au2 81.46(3) 17 .
Ge3 Yb1 Ge2 81.46(3) . 17
Au3 Yb1 Ge2 44.26(2) 17 17
Ge3 Yb1 Ge2 44.26(2) 17 17
Au2 Yb1 Ge2 97.83(4) . 17
Ge3 Yb1 Au2 81.46(3) . 17
Au3 Yb1 Au2 44.26(2) 17 17
Ge3 Yb1 Au2 44.26(2) 17 17
Au2 Yb1 Au2 97.83(4) . 17
Ge2 Yb1 Au2 0.00(5) 17 17
Ge3 Yb1 Ge2 44.26(2) . 3
Au3 Yb1 Ge2 81.46(3) 17 3
Ge3 Yb1 Ge2 81.46(3) 17 3
Au2 Yb1 Ge2 81.50(4) . 3
Ge2 Yb1 Ge2 44.28(4) 17 3
Au2 Yb1 Ge2 44.28(4) 17 3
Ge3 Yb1 Au2 44.26(2) . 3
Au3 Yb1 Au2 81.46(3) 17 3
Ge3 Yb1 Au2 81.46(3) 17 3
Au2 Yb1 Au2 81.50(4) . 3
Ge2 Yb1 Au2 44.28(4) 17 3
Au2 Yb1 Au2 44.28(4) 17 3
Ge2 Yb1 Au2 0.00(5) 3 3
Ge3 Yb1 Ge2 81.46(3) . 19
Au3 Yb1 Ge2 44.26(2) 17 19
Ge3 Yb1 Ge2 44.26(2) 17 19
Au2 Yb1 Ge2 44.28(4) . 19
Ge2 Yb1 Ge2 81.50(4) 17 19
Au2 Yb1 Ge2 81.50(4) 17 19
Ge2 Yb1 Ge2 97.83(4) 3 19
Au2 Yb1 Ge2 97.83(4) 3 19
Ge3 Yb1 Au2 81.46(3) . 19
Au3 Yb1 Au2 44.26(2) 17 19
Ge3 Yb1 Au2 44.26(2) 17 19
Au2 Yb1 Au2 44.28(4) . 19
Ge2 Yb1 Au2 81.50(4) 17 19
Au2 Yb1 Au2 81.50(4) 17 19
Ge2 Yb1 Au2 97.83(4) 3 19
Au2 Yb1 Au2 97.83(4) 3 19
Ge2 Yb1 Au2 0.00(5) 19 19
Ge1 Yb2 Au1 0.00(2) 25_565 25_565
Ge1 Yb2 Ge1 135.62(3) 25_565 17_565
Au1 Yb2 Ge1 135.62(3) 25_565 17_565
Ge1 Yb2 Au1 135.62(3) 25_565 17_565
Au1 Yb2 Au1 135.62(3) 25_565 17_565
Ge1 Yb2 Au1 0.00(2) 17_565 17_565
Ge1 Yb2 Ge1 98.124(17) 25_565 13_545
Au1 Yb2 Ge1 98.124(17) 25_565 13_545
Ge1 Yb2 Ge1 98.275(17) 17_565 13_545
Au1 Yb2 Ge1 98.275(17) 17_565 13_545
Ge1 Yb2 Ge1 98.275(17) 25_565 5_545
Au1 Yb2 Ge1 98.275(17) 25_565 5_545
Ge1 Yb2 Ge1 98.124(17) 17_565 5_545
Au1 Yb2 Ge1 98.124(17) 17_565 5_545
Ge1 Yb2 Ge1 135.62(3) 13_545 5_545
Ge1 Yb2 Au1 98.124(17) 25_565 13_545
Au1 Yb2 Au1 98.124(17) 25_565 13_545
Ge1 Yb2 Au1 98.275(17) 17_565 13_545
Au1 Yb2 Au1 98.275(17) 17_565 13_545
Ge1 Yb2 Au1 0.00(2) 13_545 13_545
Ge1 Yb2 Au1 135.62(3) 5_545 13_545
Ge1 Yb2 Au1 98.275(17) 25_565 5_545
Au1 Yb2 Au1 98.275(17) 25_565 5_545
Ge1 Yb2 Au1 98.124(17) 17_565 5_545
Au1 Yb2 Au1 98.124(17) 17_565 5_545
Ge1 Yb2 Au1 135.62(3) 13_545 5_545
Ge1 Yb2 Au1 0.00(2) 5_545 5_545
Au1 Yb2 Au1 135.62(3) 13_545 5_545
Ge1 Yb2 Ge2 44.69(2) 25_565 23
Au1 Yb2 Ge2 44.69(2) 25_565 23
Ge1 Yb2 Ge2 98.00(2) 17_565 23
Au1 Yb2 Ge2 98.00(2) 17_565 23
Ge1 Yb2 Ge2 135.72(2) 13_545 23
Ge1 Yb2 Ge2 81.71(2) 5_545 23
Au1 Yb2 Ge2 135.72(2) 13_545 23
Au1 Yb2 Ge2 81.71(2) 5_545 23
Ge1 Yb2 Au2 44.69(2) 25_565 23
Au1 Yb2 Au2 44.69(2) 25_565 23
Ge1 Yb2 Au2 98.00(2) 17_565 23
Au1 Yb2 Au2 98.00(2) 17_565 23
Ge1 Yb2 Au2 135.72(2) 13_545 23
Ge1 Yb2 Au2 81.71(2) 5_545 23
Au1 Yb2 Au2 135.72(2) 13_545 23
Au1 Yb2 Au2 81.71(2) 5_545 23
Ge2 Yb2 Au2 0.00(4) 23 23
Ge1 Yb2 Ge2 81.71(2) 25_565 11
Au1 Yb2 Ge2 81.71(2) 25_565 11
Ge1 Yb2 Ge2 135.72(2) 17_565 11
Au1 Yb2 Ge2 135.72(2) 17_565 11
Ge1 Yb2 Ge2 98.00(2) 13_545 11
Ge1 Yb2 Ge2 44.69(2) 5_545 11
Au1 Yb2 Ge2 98.00(2) 13_545 11
Au1 Yb2 Ge2 44.69(2) 5_545 11
Ge2 Yb2 Ge2 98.39(3) 23 11
Au2 Yb2 Ge2 98.39(3) 23 11
Ge1 Yb2 Ge2 98.00(2) 25_565 29
Au1 Yb2 Ge2 98.00(2) 25_565 29
Ge1 Yb2 Ge2 44.69(2) 17_565 29
Au1 Yb2 Ge2 44.69(2) 17_565 29
Ge1 Yb2 Ge2 81.71(2) 13_545 29
Ge1 Yb2 Ge2 135.72(2) 5_545 29
Au1 Yb2 Ge2 81.71(2) 13_545 29
Au1 Yb2 Ge2 135.72(2) 5_545 29
Ge2 Yb2 Ge2 81.62(3) 23 29
Au2 Yb2 Ge2 81.62(3) 23 29
Ge2 Yb2 Ge2 179.57(4) 11 29
Au3 Au1 Ge3 0.0 17_565 17_565
Au3 Au1 Ge2 119.98(3) 17_565 13_455
Ge3 Au1 Ge2 119.98(3) 17_565 13_455
Au3 Au1 Au2 119.98(3) 17_565 13_455
Ge3 Au1 Au2 119.98(3) 17_565 13_455
Ge2 Au1 Au2 0.00(3) 13_455 13_455
Au3 Au1 Ge2 119.98(3) 17_565 15
Ge3 Au1 Ge2 119.98(3) 17_565 15
Ge2 Au1 Ge2 120.05(6) 13_455 15
Au2 Au1 Ge2 120.05(6) 13_455 15
Au3 Au1 Au2 119.98(3) 17_565 15
Ge3 Au1 Au2 119.98(3) 17_565 15
Ge2 Au1 Au2 120.05(6) 13_455 15
Au2 Au1 Au2 120.05(6) 13_455 15
Ge2 Au1 Au2 0.00(5) 15 15
Au3 Au1 Yb1 139.204(15) 17_565 5_554
Ge3 Au1 Yb1 139.204(15) 17_565 5_554
Ge2 Au1 Yb1 67.77(3) 13_455 5_554
Au2 Au1 Yb1 67.77(3) 13_455 5_554
Ge2 Au1 Yb1 67.77(3) 15 5_554
Au2 Au1 Yb1 67.77(3) 15 5_554
Au3 Au1 Yb1 139.204(15) 17_565 21
Ge3 Au1 Yb1 139.204(15) 17_565 21
Ge2 Au1 Yb1 67.77(3) 13_455 21
Au2 Au1 Yb1 67.77(3) 13_455 21
Ge2 Au1 Yb1 67.77(3) 15 21
Au2 Au1 Yb1 67.77(3) 15 21
Yb1 Au1 Yb1 81.59(3) 5_554 21
Au3 Au1 Yb2 67.812(13) 17_565 25_565
Ge3 Au1 Yb2 67.812(13) 17_565 25_565
Ge2 Au1 Yb2 139.137(8) 13_455 25_565
Au2 Au1 Yb2 139.137(8) 13_455 25_565
Ge2 Au1 Yb2 67.73(2) 15 25_565
Au2 Au1 Yb2 67.73(2) 15 25_565
Yb1 Au1 Yb2 135.509(14) 5_554 25_565
Yb1 Au1 Yb2 81.861(14) 21 25_565
Au3 Au1 Yb2 67.812(13) 17_565 17_565
Ge3 Au1 Yb2 67.812(13) 17_565 17_565
Ge2 Au1 Yb2 67.73(2) 13_455 17_565
Au2 Au1 Yb2 67.73(2) 13_455 17_565
Ge2 Au1 Yb2 139.137(8) 15 17_565
Au2 Au1 Yb2 139.137(8) 15 17_565
Yb1 Au1 Yb2 81.861(14) 5_554 17_565
Yb1 Au1 Yb2 135.509(14) 21 17_565
Yb2 Au1 Yb2 135.62(3) 25_565 17_565
Au3 Au1 Yb2 67.812(13) 17_565 13_455
Ge3 Au1 Yb2 67.812(13) 17_565 13_455
Ge2 Au1 Yb2 67.73(2) 13_455 13_455
Au2 Au1 Yb2 67.73(2) 13_455 13_455
Ge2 Au1 Yb2 139.137(8) 15 13_455
Au2 Au1 Yb2 139.137(8) 15 13_455
Yb1 Au1 Yb2 135.509(14) 5_554 13_455
Yb1 Au1 Yb2 81.861(14) 21 13_455
Yb2 Au1 Yb2 81.876(17) 25_565 13_455
Yb2 Au1 Yb2 81.726(17) 17_565 13_455
Au3 Au1 Yb2 67.812(13) 17_565 5_554
Ge3 Au1 Yb2 67.812(13) 17_565 5_554
Ge2 Au1 Yb2 139.137(8) 13_455 5_554
Au2 Au1 Yb2 139.137(8) 13_455 5_554
Ge2 Au1 Yb2 67.73(2) 15 5_554
Au2 Au1 Yb2 67.73(2) 15 5_554
Yb1 Au1 Yb2 81.861(14) 5_554 5_554
Yb1 Au1 Yb2 135.509(14) 21 5_554
Yb2 Au1 Yb2 81.726(17) 25_565 5_554
Yb2 Au1 Yb2 81.876(17) 17_565 5_554
Yb2 Au1 Yb2 135.62(3) 13_455 5_554
Ge3 Au2 Ge2 119.92(5) . 19
Ge3 Au2 Au2 119.92(5) . 19
Ge2 Au2 Au2 0.0 19 19
Ge3 Au2 Ge1 120.11(7) . 13_545
Ge2 Au2 Ge1 119.98(3) 19 13_545
Au2 Au2 Ge1 119.98(3) 19 13_545
Ge3 Au2 Au1 120.11(7) . 13_545
Ge2 Au2 Au1 119.98(3) 19 13_545
Au2 Au2 Au1 119.98(3) 19 13_545
Ge1 Au2 Au1 0.00(3) 13_545 13_545
Ge3 Au2 Yb1 67.80(4) . 17
Ge2 Au2 Yb1 67.86(2) 19 17
Au2 Au2 Yb1 67.86(2) 19 17
Ge1 Au2 Yb1 138.916(18) 13_545 17
Au1 Au2 Yb1 138.916(18) 13_545 17
Ge3 Au2 Yb1 67.80(4) . .
Ge2 Au2 Yb1 67.86(2) 19 .
Au2 Au2 Yb1 67.86(2) 19 .
Ge1 Au2 Yb1 138.915(18) 13_545 .
Au1 Au2 Yb1 138.915(18) 13_545 .
Yb1 Au2 Yb1 82.17(4) 17 .
Ge3 Au2 Yb1 139.300(18) . 25
Ge2 Au2 Yb1 67.93(2) 19 25
Au2 Au2 Yb1 67.93(2) 19 25
Ge1 Au2 Yb1 67.50(3) 13_545 25
Au1 Au2 Yb1 67.50(3) 13_545 25
Yb1 Au2 Yb1 135.79(4) 17 25
Yb1 Au2 Yb1 81.93(2) . 25
Ge3 Au2 Yb1 139.300(18) . 9_554
Ge2 Au2 Yb1 67.93(2) 19 9_554
Au2 Au2 Yb1 67.93(2) 19 9_554
Ge1 Au2 Yb1 67.50(3) 13_545 9_554
Au1 Au2 Yb1 67.50(3) 13_545 9_554
Yb1 Au2 Yb1 81.93(2) 17 9_554
Yb1 Au2 Yb1 135.79(4) . 9_554
Yb1 Au2 Yb1 81.40(4) 25 9_554
Ge3 Au2 Yb2 68.02(4) . .
Ge2 Au2 Yb2 139.193(16) 19 .
Au2 Au2 Yb2 139.193(16) 19 .
Ge1 Au2 Yb2 67.58(3) 13_545 .
Au1 Au2 Yb2 67.58(3) 13_545 .
Yb1 Au2 Yb2 135.82(4) 17 .
Yb1 Au2 Yb2 81.850(19) . .
Yb1 Au2 Yb2 81.708(19) 25 .
Yb1 Au2 Yb2 135.08(4) 9_554 .
Ge3 Au2 Yb2 68.02(4) . 29
Ge2 Au2 Yb2 139.193(16) 19 29
Au2 Au2 Yb2 139.193(16) 19 29
Ge1 Au2 Yb2 67.58(3) 13_545 29
Au1 Au2 Yb2 67.58(3) 13_545 29
Yb1 Au2 Yb2 81.850(19) 17 29
Yb1 Au2 Yb2 135.82(4) . 29
Yb1 Au2 Yb2 135.08(4) 25 29
Yb1 Au2 Yb2 81.708(19) 9_554 29
Yb2 Au2 Yb2 81.61(3) . 29
Ge2 Ge3 Au2 0.00(6) 3 3
Ge2 Ge3 Au2 120.16(10) 3 .
Au2 Ge3 Au2 120.16(10) 3 .
Ge2 Ge3 Ge1 119.92(5) 3 17_565
Au2 Ge3 Ge1 119.92(5) 3 17_565
Au2 Ge3 Ge1 119.92(5) . 17_565
Ge2 Ge3 Au1 119.92(5) 3 17_565
Au2 Ge3 Au1 119.92(5) 3 17_565
Au2 Ge3 Au1 119.92(5) . 17_565
Ge1 Ge3 Au1 0.0 17_565 17_565
Ge2 Ge3 Yb1 67.93(4) 3 17
Au2 Ge3 Yb1 67.93(4) 3 17
Au2 Ge3 Yb1 67.93(4) . 17
Ge1 Ge3 Yb1 138.87(3) 17_565 17
Au1 Ge3 Yb1 138.87(3) 17_565 17
Ge2 Ge3 Yb1 67.93(4) 3 .
Au2 Ge3 Yb1 67.93(4) 3 .
Au2 Ge3 Yb1 67.93(4) . .
Ge1 Ge3 Yb1 138.87(3) 17_565 .
Au1 Ge3 Yb1 138.87(3) 17_565 .
Yb1 Ge3 Yb1 82.26(5) 17 .
Ge2 Ge3 Yb2 139.234(13) 3 .
Au2 Ge3 Yb2 139.234(13) 3 .
Au2 Ge3 Yb2 67.90(2) . .
Ge1 Ge3 Yb2 67.53(3) 17_565 .
Au1 Ge3 Yb2 67.53(3) 17_565 .
Yb1 Ge3 Yb2 135.83(3) 17 .
Yb1 Ge3 Yb2 81.854(18) . .
Ge2 Ge3 Yb2 67.90(2) 3 9_454
Au2 Ge3 Yb2 67.90(2) 3 9_454
Au2 Ge3 Yb2 139.234(13) . 9_454
Ge1 Ge3 Yb2 67.53(3) 17_565 9_454
Au1 Ge3 Yb2 67.53(3) 17_565 9_454
Yb1 Ge3 Yb2 81.854(18) 17 9_454
Yb1 Ge3 Yb2 135.83(3) . 9_454
Yb2 Ge3 Yb2 135.07(7) . 9_454
Ge2 Ge3 Yb2 139.234(13) 3 29
Au2 Ge3 Yb2 139.234(13) 3 29
Au2 Ge3 Yb2 67.90(2) . 29
Ge1 Ge3 Yb2 67.53(3) 17_565 29
Au1 Ge3 Yb2 67.53(3) 17_565 29
Yb1 Ge3 Yb2 81.854(18) 17 29
Yb1 Ge3 Yb2 135.83(3) . 29
Yb2 Ge3 Yb2 81.53(3) . 29
Yb2 Ge3 Yb2 81.68(3) 9_454 29
Ge2 Ge3 Yb2 67.90(2) 3 21
Au2 Ge3 Yb2 67.90(2) 3 21
Au2 Ge3 Yb2 139.234(13) . 21
Ge1 Ge3 Yb2 67.53(3) 17_565 21
Au1 Ge3 Yb2 67.53(3) 17_565 21
Yb1 Ge3 Yb2 135.83(3) 17 21
Yb1 Ge3 Yb2 81.854(18) . 21
Yb2 Ge3 Yb2 81.68(3) . 21
Yb2 Ge3 Yb2 81.53(3) 9_454 21
Yb2 Ge3 Yb2 135.07(7) 29 21

loop_
_geom_bond_atom_site_label_1
_geom_bond_atom_site_label_2
_geom_bond_distance
_geom_bond_site_symmetry_2
Yb1 Ge3 3.2382(17) .
Yb1 Au3 3.2382(17) 17
Yb1 Ge3 3.2382(17) 17
Yb1 Au2 3.2413(11) .
Yb1 Ge2 3.2413(11) 17
Yb1 Au2 3.2413(11) 17
Yb1 Ge2 3.2413(11) 3
Yb1 Au2 3.2413(11) 3
Yb1 Ge2 3.2413(11) 19
Yb1 Au2 3.2413(11) 19
Yb2 Ge1 3.2478(5) 25_565
Yb2 Au1 3.2478(5) 25_565
Yb2 Ge1 3.2478(5) 17_565
Yb2 Au1 3.2478(5) 17_565
Yb2 Ge1 3.2478(5) 13_545
Yb2 Ge1 3.2478(5) 5_545
Yb2 Au1 3.2478(5) 13_545
Yb2 Au1 3.2478(5) 5_545
Yb2 Ge2 3.2515(10) 23
Yb2 Au2 3.2515(10) 23
Yb2 Ge2 3.2515(10) 11
Yb2 Ge2 3.2515(10) 29
Au1 Au3 2.470(2) 17_565
Au1 Ge3 2.470(2) 17_565
Au1 Ge2 2.4709(13) 13_455
Au1 Au2 2.4709(13) 13_455
Au1 Ge2 2.4709(13) 15
Au1 Au2 2.4709(13) 15
Au1 Yb1 3.2443(9) 5_554
Au1 Yb1 3.2443(9) 21
Au1 Yb2 3.2478(5) 25_565
Au1 Yb2 3.2478(5) 17_565
Au1 Yb2 3.2478(5) 13_455
Au1 Yb2 3.2478(5) 5_554
Au2 Ge3 2.4411(16) .
Au2 Ge2 2.443(2) 19
Au2 Au2 2.443(2) 19
Au2 Ge1 2.4709(13) 13_545
Au2 Au1 2.4709(13) 13_545
Au2 Yb1 3.2413(11) 17
Au2 Yb1 3.2506(11) 25
Au2 Yb1 3.2506(11) 9_554
Au2 Yb2 3.2515(10) 29
Ge3 Ge2 2.4411(16) 3
Ge3 Au2 2.4411(16) 3
Ge3 Ge1 2.470(2) 17_565
Ge3 Au1 2.470(2) 17_565
Ge3 Yb1 3.2382(17) 17
Ge3 Yb2 3.2543(9) 9_454
Ge3 Yb2 3.2543(9) 29
Ge3 Yb2 3.2543(9) 21
